data_1516423
loop_
_publ_author_name
'He, Jiating'
'Xu, Bin'
'Chen, Feipeng'
'Xia, Haijian'
'Li, Kunpeng'
'Ye, Ling'
'Tian, Wenjing'

_publ_section_title
;
 Aggregation-Induced Emission in the Crystals of 9,10-Distyrylanthracene
 Derivatives: The Essential Role of Restricted Intramolecular Torsion
;
_journal_issue 22
_journal_name_full 'The Journal of Physical Chemistry C'
_journal_page_first 9892
_journal_paper_doi 10.1021/jp900205k
_journal_volume 113
_journal_year 2009
_chemical_formula_moiety 'C32 H26 O2'
_chemical_formula_sum 'C32 H26 O2'
_chemical_formula_weight 442.53
_chemical_melting_point ?
_chemical_name_systematic
; 
 ? 
;
_space_group_IT_number 2
_symmetry_cell_setting triclinic
_symmetry_space_group_name_Hall '-P 1'
_symmetry_space_group_name_H-M 'P -1'
_atom_sites_solution_hydrogens geom
_atom_sites_solution_primary direct
_atom_sites_solution_secondary difmap
_audit_creation_method SHELXL-97
_cell_angle_alpha 101.50(3)
_cell_angle_beta 99.17(3)
_cell_angle_gamma 105.19(3)
_cell_formula_units_Z 1
_cell_length_a 6.9598(14)
_cell_length_b 8.8751(18)
_cell_length_c 10.465(2)
_cell_measurement_temperature 293(2)
_cell_volume 595.8(3)
_computing_cell_refinement Process-auto
_computing_data_collection Process-auto
_computing_data_reduction Process-auto
_computing_molecular_graphics SHELXP-97
_computing_publication_material SHELXTL
_computing_structure_refinement 'SHELXL-97 (Sheldrick, 1997)'
_computing_structure_solution 'SHELXS-97 (Sheldrick, 1990)'
_diffrn_ambient_temperature 293(2)
_diffrn_measured_fraction_theta_full 0.989
_diffrn_measured_fraction_theta_max 0.989
_diffrn_measurement_device_type 'Rigaku RAXIS-RAPID'
_diffrn_measurement_method omega-scan
_diffrn_radiation_monochromator graphite
_diffrn_radiation_source 'fine-focus sealed tube'
_diffrn_radiation_type MoK\a
_diffrn_radiation_wavelength 0.71073
_diffrn_reflns_av_R_equivalents 0.0496
_diffrn_reflns_av_sigmaI/netI 0.0707
_diffrn_reflns_limit_h_max 8
_diffrn_reflns_limit_h_min -9
_diffrn_reflns_limit_k_max 11
_diffrn_reflns_limit_k_min -9
_diffrn_reflns_limit_l_max 13
_diffrn_reflns_limit_l_min -13
_diffrn_reflns_number 5902
_diffrn_reflns_theta_full 27.48
_diffrn_reflns_theta_max 27.48
_diffrn_reflns_theta_min 3.11
_diffrn_standards_decay_% 0
_diffrn_standards_interval_count 0
_diffrn_standards_interval_time 0
_diffrn_standards_number 0
_exptl_absorpt_coefficient_mu 0.075
_exptl_absorpt_correction_T_max 0.9922
_exptl_absorpt_correction_T_min 0.9541
_exptl_crystal_colour yellow
_exptl_crystal_density_diffrn 1.233
_exptl_crystal_density_method 'not measured'
_exptl_crystal_description block
_exptl_crystal_F_000 234
_exptl_crystal_size_max 0.63
_exptl_crystal_size_mid 0.28
_exptl_crystal_size_min 0.10
_refine_diff_density_max 0.148
_refine_diff_density_min -0.168
_refine_diff_density_rms 0.039
_refine_ls_extinction_method none
_refine_ls_goodness_of_fit_ref 1.020
_refine_ls_hydrogen_treatment constr
_refine_ls_matrix_type full
_refine_ls_number_parameters 155
_refine_ls_number_reflns 2695
_refine_ls_number_restraints 0
_refine_ls_restrained_S_all 1.020
_refine_ls_R_factor_all 0.1400
_refine_ls_R_factor_gt 0.0620
_refine_ls_shift/su_max 0.000
_refine_ls_shift/su_mean 0.000
_refine_ls_structure_factor_coef Fsqd
_refine_ls_weighting_details 'calc w=1/[\s^2^(Fo^2^)+(0.0602P)^2^+0.0099P] where P=(Fo^2^+2Fc^2^)/3'
_refine_ls_weighting_scheme calc
_refine_ls_wR_factor_gt 0.1218
_refine_ls_wR_factor_ref 0.1477
_reflns_number_gt 1308
_reflns_number_total 2695
_reflns_threshold_expression >2sigma(I)
_cod_data_source_file jp900205k_si_002.cif
_cod_data_source_block dx
_cod_depositor_comments
;
The following automatic conversions were performed:

'_chemical_melting_point' value 'not measured' was changed to '?' -
the value is undefined or not given.

'_symmetry_cell_setting' value
'Triclinic' changed to 'triclinic' according to
/usr/data/users/saulius/automatic-downloads/retrospective/ACS/lib/dictionaries/cif_core.dic
dictionary named 'cif_core.dic' version 2.4.2 from 2011-04-26.

Automatic conversion script
Id: cif_fix_values 2281 2013-09-26 08:29:07Z andrius 
;
_cod_original_cell_volume 595.8(2)
_cod_original_sg_symbol_H-M P-1
_cod_database_code 1516423

loop_
_symmetry_equiv_pos_as_xyz
'x, y, z'
'-x, -y, -z'

loop_
_atom_site_label
_atom_site_type_symbol
_atom_site_fract_x
_atom_site_fract_y
_atom_site_fract_z
_atom_site_U_iso_or_equiv
_atom_site_adp_type
_atom_site_occupancy
_atom_site_symmetry_multiplicity
_atom_site_calc_flag
_atom_site_refinement_flags
C5 C 0.5719(3) 0.8365(3) 0.2827(2) 0.0379(5) Uani 1 1 d .
C8 C 0.4020(3) 0.8894(3) 0.2265(2) 0.0395(6) Uani 1 1 d .
H8 H 0.3320 0.9298 0.2868 0.047 Uiso 1 1 calc R
O1 O 1.0739(2) 0.7101(2) 0.44761(18) 0.0644(6) Uani 1 1 d .
C2 C 0.9045(3) 0.7505(3) 0.4004(2) 0.0467(6) Uani 1 1 d .
C6 C 0.6092(4) 0.8348(3) 0.4161(2) 0.0476(6) Uani 1 1 d .
H6 H 0.5208 0.8627 0.4678 0.057 Uiso 1 1 calc R
C3 C 0.8686(3) 0.7472(3) 0.2662(3) 0.0577(7) Uani 1 1 d .
H3 H 0.9546 0.7156 0.2142 0.069 Uiso 1 1 calc R
C7 C 0.7737(4) 0.7929(3) 0.4756(2) 0.0540(7) Uani 1 1 d .
H7 H 0.7951 0.7936 0.5658 0.065 Uiso 1 1 calc R
C4 C 0.7057(3) 0.7904(3) 0.2093(3) 0.0535(7) Uani 1 1 d .
H4 H 0.6846 0.7888 0.1189 0.064 Uiso 1 1 calc R
C9 C 0.3365(3) 0.8863(3) 0.0999(2) 0.0399(6) Uani 1 1 d .
H9 H 0.4021 0.8433 0.0377 0.048 Uiso 1 1 calc R
C10 C 0.1667(3) 0.9459(3) 0.0495(2) 0.0355(5) Uani 1 1 d .
C1 C 1.1182(4) 0.7115(4) 0.5852(3) 0.0786(10) Uani 1 1 d .
H1A H 1.1434 0.8188 0.6389 0.118 Uiso 1 1 calc R
H1B H 1.2371 0.6772 0.6048 0.118 Uiso 1 1 calc R
H1C H 1.0041 0.6394 0.6050 0.118 Uiso 1 1 calc R
C14 C -0.0073(3) 0.8375(2) -0.0444(2) 0.0353(5) Uani 1 1 d .
C11 C 0.1755(3) 1.1087(3) 0.0935(2) 0.0356(5) Uani 1 1 d .
C16 C -0.1966(4) 0.5636(3) -0.1735(3) 0.0602(8) Uani 1 1 d .
H16 H -0.2038 0.4556 -0.2018 0.072 Uiso 1 1 calc R
C13 C 0.3630(4) 1.3838(3) 0.2182(3) 0.0587(8) Uani 1 1 d .
H13 H 0.4812 1.4581 0.2745 0.070 Uiso 1 1 calc R
C12 C 0.3538(3) 1.2277(3) 0.1808(2) 0.0468(6) Uani 1 1 d .
H12 H 0.4659 1.1961 0.2123 0.056 Uiso 1 1 calc R
C15 C -0.0256(4) 0.6704(3) -0.0891(2) 0.0489(7) Uani 1 1 d .
H15 H 0.0829 0.6340 -0.0594 0.059 Uiso 1 1 calc R

loop_
_atom_site_aniso_label
_atom_site_aniso_U_11
_atom_site_aniso_U_22
_atom_site_aniso_U_33
_atom_site_aniso_U_23
_atom_site_aniso_U_13
_atom_site_aniso_U_12
C5 0.0349(12) 0.0398(13) 0.0382(13) 0.0107(10) 0.0028(10) 0.0125(10)
C8 0.0362(12) 0.0423(13) 0.0428(13) 0.0135(10) 0.0054(10) 0.0168(10)
O1 0.0460(10) 0.0869(13) 0.0689(12) 0.0334(10) -0.0011(9) 0.0324(9)
C2 0.0316(12) 0.0510(14) 0.0570(16) 0.0214(12) -0.0015(11) 0.0128(10)
C6 0.0544(15) 0.0556(15) 0.0392(13) 0.0107(11) 0.0083(11) 0.0294(12)
C3 0.0431(14) 0.088(2) 0.0612(17) 0.0360(15) 0.0200(13) 0.0349(14)
C7 0.0628(16) 0.0671(17) 0.0370(14) 0.0179(12) 0.0012(12) 0.0303(14)
C4 0.0467(14) 0.0816(19) 0.0474(15) 0.0305(13) 0.0144(12) 0.0319(13)
C9 0.0381(12) 0.0465(13) 0.0417(13) 0.0143(10) 0.0086(10) 0.0218(10)
C10 0.0346(11) 0.0442(13) 0.0331(12) 0.0165(10) 0.0073(9) 0.0162(10)
C1 0.0666(18) 0.087(2) 0.075(2) 0.0325(17) -0.0222(16) 0.0248(16)
C14 0.0397(12) 0.0371(12) 0.0323(11) 0.0142(10) 0.0065(10) 0.0140(10)
C11 0.0358(11) 0.0398(13) 0.0346(12) 0.0151(10) 0.0060(10) 0.0138(9)
C16 0.0634(17) 0.0371(14) 0.0716(19) 0.0067(13) -0.0017(14) 0.0163(12)
C13 0.0528(15) 0.0446(15) 0.0641(17) 0.0082(12) -0.0093(13) 0.0077(12)
C12 0.0408(13) 0.0480(15) 0.0465(14) 0.0137(11) -0.0036(11) 0.0115(11)
C15 0.0522(14) 0.0445(14) 0.0516(15) 0.0136(11) 0.0029(12) 0.0216(12)

loop_
_atom_type_symbol
_atom_type_description
_atom_type_scat_dispersion_real
_atom_type_scat_dispersion_imag
_atom_type_scat_source
C C 0.0033 0.0016 'International Tables Vol C Tables 4.2.6.8 and 6.1.1.4'
H H 0.0000 0.0000 'International Tables Vol C Tables 4.2.6.8 and 6.1.1.4'
O O 0.0106 0.0060 'International Tables Vol C Tables 4.2.6.8 and 6.1.1.4'

loop_
_geom_angle_atom_site_label_1
_geom_angle_atom_site_label_2
_geom_angle_atom_site_label_3
_geom_angle
_geom_angle_site_symmetry_1
_geom_angle_site_symmetry_3
C6 C5 C4 116.5(2) . .
C6 C5 C8 120.2(2) . .
C4 C5 C8 123.3(2) . .
C9 C8 C5 127.6(2) . .
C9 C8 H8 116.2 . .
C5 C8 H8 116.2 . .
C2 O1 C1 117.7(2) . .
O1 C2 C7 125.1(2) . .
O1 C2 C3 115.3(2) . .
C7 C2 C3 119.6(2) . .
C5 C6 C7 122.4(2) . .
C5 C6 H6 118.8 . .
C7 C6 H6 118.8 . .
C4 C3 C2 120.1(3) . .
C4 C3 H3 119.9 . .
C2 C3 H3 119.9 . .
C2 C7 C6 119.4(2) . .
C2 C7 H7 120.3 . .
C6 C7 H7 120.3 . .
C3 C4 C5 122.0(2) . .
C3 C4 H4 119.0 . .
C5 C4 H4 119.0 . .
C8 C9 C10 125.1(2) . .
C8 C9 H9 117.4 . .
C10 C9 H9 117.4 . .
C11 C10 C14 119.32(17) . .
C11 C10 C9 121.30(18) . .
C14 C10 C9 119.4(2) . .
O1 C1 H1A 109.5 . .
O1 C1 H1B 109.5 . .
H1A C1 H1B 109.5 . .
O1 C1 H1C 109.5 . .
H1A C1 H1C 109.5 . .
H1B C1 H1C 109.5 . .
C10 C14 C15 121.33(18) . .
C10 C14 C11 120.60(18) . 2_575
C15 C14 C11 118.02(18) . 2_575
C10 C11 C12 122.17(18) . .
C10 C11 C14 120.07(17) . 2_575
C12 C11 C14 117.6(2) . 2_575
C15 C16 C13 119.9(2) . 2_575
C15 C16 H16 120.1 . .
C13 C16 H16 120.1 2_575 .
C12 C13 C16 121.0(2) . 2_575
C12 C13 H13 119.5 . .
C16 C13 H13 119.5 2_575 .
C13 C12 C11 121.6(2) . .
C13 C12 H12 119.2 . .
C11 C12 H12 119.2 . .
C16 C15 C14 121.8(2) . .
C16 C15 H15 119.1 . .
C14 C15 H15 119.1 . .

loop_
_geom_bond_atom_site_label_1
_geom_bond_atom_site_label_2
_geom_bond_distance
_geom_bond_site_symmetry_2
C5 C6 1.383(3) .
C5 C4 1.388(3) .
C5 C8 1.464(3) .
C8 C9 1.322(3) .
C8 H8 0.9300 .
O1 C2 1.367(2) .
O1 C1 1.420(3) .
C2 C7 1.371(3) .
C2 C3 1.379(3) .
C6 C7 1.387(3) .
C6 H6 0.9300 .
C3 C4 1.375(3) .
C3 H3 0.9300 .
C7 H7 0.9300 .
C4 H4 0.9300 .
C9 C10 1.482(3) .
C9 H9 0.9300 .
C10 C11 1.408(3) .
C10 C14 1.411(3) .
C1 H1A 0.9600 .
C1 H1B 0.9600 .
C1 H1C 0.9600 .
C14 C15 1.428(3) .
C14 C11 1.436(3) 2_575
C11 C12 1.434(3) .
C11 C14 1.436(3) 2_575
C16 C15 1.355(3) .
C16 C13 1.406(3) 2_575
C16 H16 0.9300 .
C13 C12 1.344(3) .
C13 C16 1.406(3) 2_575
C13 H13 0.9300 .
C12 H12 0.9300 .
C15 H15 0.9300 .
